data_1555925
loop_
_publ_author_name
'Hu, Gaobo'
'Shan, Changkai'
'Chen, Weizhu'
'Xu, Pengxiang'
'Gao, Yuxing'
'Zhao, Yufen'

_publ_section_title
;
 Copper-Catalyzed Direct Coupling of Unprotected Propargylic Alcohols with
 P(O)H Compounds: Access to Allenylphosphoryl Compounds under Ligand- and
 Base-Free Conditions.
;
_journal_issue 23
_journal_name_full 'Organic letters'
_journal_page_first 6066
_journal_page_last 6069
_journal_paper_doi 10.1021/acs.orglett.6b03028
_journal_volume 18
_journal_year 2016
_chemical_formula_moiety 'C27 H20 F O P'
_chemical_formula_sum 'C27 H20 F O P'
_chemical_formula_weight 410.40
_space_group_crystal_system monoclinic
_space_group_IT_number 13
_space_group_name_Hall '-P 2yc'
_space_group_name_H-M_alt 'P 1 2/c 1'
_atom_sites_solution_hydrogens geom
_atom_sites_solution_primary direct
_audit_creation_date 2016-08-24
_audit_creation_method
;
Olex2 1.2
(compiled 2016.02.19 svn.r3266 for OlexSys, GUI svn.r5155)
;
_cell_angle_alpha 90
_cell_angle_beta 91.040(6)
_cell_angle_gamma 90
_cell_formula_units_Z 4
_cell_length_a 11.104(4)
_cell_length_b 9.075(3)
_cell_length_c 27.414(10)
_cell_measurement_reflns_used 7584
_cell_measurement_temperature 293(2)
_cell_measurement_theta_max 28.02
_cell_measurement_theta_min 2.34
_cell_volume 2762.0(17)
_computing_cell_refinement 'SAINT v6.28A (Bruker, 2002)'
_computing_data_reduction 'SAINT v6.28A (Bruker, 2002)'
_computing_molecular_graphics 'Olex2 (Dolomanov et al., 2009)'
_computing_publication_material 'Olex2 (Dolomanov et al., 2009)'
_computing_structure_refinement 'ShelXL (Sheldrick, 2015)'
_computing_structure_solution 'ShelXT (Sheldrick, 2015)'
_diffrn_ambient_temperature 293(2)
_diffrn_measured_fraction_theta_full 0.997
_diffrn_measured_fraction_theta_max 0.996
_diffrn_measurement_device_type 'CCD area detector'
_diffrn_measurement_method 'phi and omega scans'
_diffrn_radiation_monochromator graphite
_diffrn_radiation_type MoK\a
_diffrn_radiation_wavelength 0.710
_diffrn_reflns_av_R_equivalents 0.0711
_diffrn_reflns_av_unetI/netI 0.0747
_diffrn_reflns_Laue_measured_fraction_full 0.997
_diffrn_reflns_Laue_measured_fraction_max 0.996
_diffrn_reflns_limit_h_max 13
_diffrn_reflns_limit_h_min -13
_diffrn_reflns_limit_k_max 11
_diffrn_reflns_limit_k_min -11
_diffrn_reflns_limit_l_max 33
_diffrn_reflns_limit_l_min -33
_diffrn_reflns_number 20271
_diffrn_reflns_point_group_measured_fraction_full 0.997
_diffrn_reflns_point_group_measured_fraction_max 0.996
_diffrn_reflns_theta_full 25.214
_diffrn_reflns_theta_max 26.000
_diffrn_reflns_theta_min 1.484
_exptl_absorpt_coefficient_mu 0.118
_exptl_absorpt_correction_T_max 0.9570
_exptl_absorpt_correction_T_min 0.9165
_exptl_absorpt_correction_type multi-scan
_exptl_absorpt_process_details
;
SADABS v.2.03 (Bruker,200?) was used for absorption correction.
R(int) was 0.1583 before and 0.0489 after correction.
The Ratio of minimum to maximum transmission is 0.7992.
The \l/2 correction factor is 0.0015.
;
_exptl_crystal_colour colourless
_exptl_crystal_colour_primary colourless
_exptl_crystal_density_diffrn 0.987
_exptl_crystal_description block
_exptl_crystal_F_000 856
_exptl_crystal_size_max 0.6
_exptl_crystal_size_mid 0.5
_exptl_crystal_size_min 0.3
_platon_squeeze_details
;
SQUEEZE removed one disordered dichloromethane and one disordered chloroform molecules per formula unit.
;
_refine_diff_density_max 0.818
_refine_diff_density_min -0.409
_refine_diff_density_rms 0.085
_refine_ls_extinction_method none
_refine_ls_goodness_of_fit_ref 1.047
_refine_ls_hydrogen_treatment constr
_refine_ls_matrix_type full
_refine_ls_number_parameters 271
_refine_ls_number_reflns 5438
_refine_ls_number_restraints 0
_refine_ls_restrained_S_all 1.047
_refine_ls_R_factor_all 0.0985
_refine_ls_R_factor_gt 0.0784
_refine_ls_shift/su_max 0.000
_refine_ls_shift/su_mean 0.000
_refine_ls_structure_factor_coef Fsqd
_refine_ls_weighting_details 'w=1/[\s^2^(Fo^2^)+(0.1260P)^2^] where P=(Fo^2^+2Fc^2^)/3'
_refine_ls_weighting_scheme calc
_refine_ls_wR_factor_gt 0.1998
_refine_ls_wR_factor_ref 0.2094
_reflns_Friedel_coverage 0.000
_reflns_number_gt 3900
_reflns_number_total 5438
_reflns_threshold_expression 'I > 2\s(I)'
_cod_data_source_file ol6b03028_si_002.cif
_cod_data_source_block p
_cod_original_cell_volume 2762.1(17)
_cod_database_code 1555925
_shelxl_version_number 2014/6
_shelx_space_group_comment
;
The symmetry employed for this shelxl refinement is uniquely defined
by the following loop, which should always be used as a source of
symmetry information in preference to the above space-group names.
They are only intended as comments.
;
_olex2_refinement_description
;
1. Fixed Uiso
 At 1.2 times of:
  All C(H) groups
2.a Aromatic/amide H refined with riding coordinates:
 C3(H3), C27(H27), C9(H9), C21(H21), C23(H23), C8(H8), C26(H26), C11(H11),
 C20(H20), C25(H25), C7(H7), C24(H24), C15(H15), C12(H12), C5(H5), C19(H19),
 C14(H14), C6(H6), C17(H17), C18(H18)
;
_olex2_submission_special_instructions 'No special instructions were received'

loop_
_space_group_symop_operation_xyz
'x, y, z'
'-x, y, -z+1/2'
'-x, -y, -z'
'x, -y, z-1/2'

loop_
_atom_site_label
_atom_site_type_symbol
_atom_site_fract_x
_atom_site_fract_y
_atom_site_fract_z
_atom_site_U_iso_or_equiv
_atom_site_adp_type
_atom_site_occupancy
_atom_site_site_symmetry_order
_atom_site_calc_flag
_atom_site_refinement_flags_posn
P1 P 0.30539(6) 0.66436(7) 0.35475(3) 0.0277(2) Uani 1 1 d .
O1 O 0.42258(19) 0.74033(19) 0.36248(8) 0.0371(5) Uani 1 1 d .
F1 F 0.6105(2) 0.0583(2) 0.29478(9) 0.0726(7) Uani 1 1 d .
C2 C 0.2225(3) 0.4395(3) 0.41009(10) 0.0325(6) Uani 1 1 d .
C1 C 0.3026(2) 0.4756(3) 0.37716(9) 0.0282(6) Uani 1 1 d .
C22 C 0.2674(2) 0.6453(3) 0.29062(10) 0.0291(6) Uani 1 1 d .
C10 C 0.3870(3) 0.3663(3) 0.35563(10) 0.0302(6) Uani 1 1 d .
C4 C 0.0214(3) 0.3477(3) 0.43183(11) 0.0358(6) Uani 1 1 d .
C16 C 0.1857(3) 0.7637(3) 0.38363(10) 0.0324(6) Uani 1 1 d .
C3 C 0.1434(3) 0.4006(3) 0.44228(11) 0.0359(6) Uani 1 1 d .
H3 H 0.1669 0.4071 0.4749 0.043 Uiso 1 1 calc R
C27 C 0.1841(3) 0.5409(3) 0.27412(10) 0.0327(6) Uani 1 1 d .
H27 H 0.1449 0.4814 0.2964 0.039 Uiso 1 1 calc R
C9 C -0.0588(3) 0.3278(3) 0.46993(11) 0.0414(7) Uani 1 1 d .
H9 H -0.0327 0.3454 0.5018 0.050 Uiso 1 1 calc R
C21 C 0.2177(3) 0.8801(3) 0.41422(11) 0.0363(6) Uani 1 1 d .
H21 H 0.2987 0.9005 0.4202 0.044 Uiso 1 1 calc R
C23 C 0.3261(3) 0.7316(3) 0.25699(12) 0.0387(7) Uani 1 1 d .
H23 H 0.3818 0.8014 0.2677 0.046 Uiso 1 1 calc R
C8 C -0.1754(3) 0.2827(4) 0.46137(13) 0.0465(8) Uani 1 1 d .
H8 H -0.2276 0.2722 0.4873 0.056 Uiso 1 1 calc R
C26 C 0.1596(3) 0.5254(3) 0.22503(11) 0.0402(7) Uani 1 1 d .
H26 H 0.1026 0.4570 0.2143 0.048 Uiso 1 1 calc R
C11 C 0.4868(3) 0.4091(3) 0.32953(12) 0.0370(7) Uani 1 1 d .
H11 H 0.5038 0.5089 0.3261 0.044 Uiso 1 1 calc R
C20 C 0.1311(3) 0.9654(3) 0.43574(11) 0.0427(7) Uani 1 1 d .
H20 H 0.1537 1.0432 0.4560 0.051 Uiso 1 1 calc R
C25 C 0.2195(3) 0.6115(4) 0.19172(11) 0.0436(7) Uani 1 1 d .
H25 H 0.2039 0.5999 0.1585 0.052 Uiso 1 1 calc R
C7 C -0.2146(3) 0.2532(3) 0.41480(14) 0.0499(9) Uani 1 1 d .
H7 H -0.2935 0.2228 0.4089 0.060 Uiso 1 1 calc R
C24 C 0.3032(3) 0.7153(4) 0.20791(12) 0.0463(8) Uani 1 1 d .
H24 H 0.3435 0.7735 0.1856 0.056 Uiso 1 1 calc R
C15 C 0.3646(3) 0.2146(3) 0.36101(12) 0.0413(7) Uani 1 1 d .
H15 H 0.2978 0.1836 0.3782 0.050 Uiso 1 1 calc R
C12 C 0.5618(3) 0.3057(3) 0.30840(12) 0.0423(7) Uani 1 1 d .
H12 H 0.6272 0.3353 0.2901 0.051 Uiso 1 1 calc R
C13 C 0.5373(3) 0.1590(3) 0.31510(12) 0.0442(7) Uani 1 1 d .
C5 C -0.0205(3) 0.3140(4) 0.38486(11) 0.0439(7) Uani 1 1 d .
H5 H 0.0313 0.3225 0.3587 0.053 Uiso 1 1 calc R
C19 C 0.0106(3) 0.9355(3) 0.42728(12) 0.0468(8) Uani 1 1 d .
H19 H -0.0481 0.9936 0.4416 0.056 Uiso 1 1 calc R
C14 C 0.4406(3) 0.1113(3) 0.34110(13) 0.0514(9) Uani 1 1 d .
H14 H 0.4264 0.0111 0.3453 0.062 Uiso 1 1 calc R
C6 C -0.1361(3) 0.2687(4) 0.37657(13) 0.0515(9) Uani 1 1 d .
H6 H -0.1624 0.2482 0.3449 0.062 Uiso 1 1 calc R
C17 C 0.0639(3) 0.7336(4) 0.37599(14) 0.0484(8) Uani 1 1 d .
H17 H 0.0406 0.6551 0.3562 0.058 Uiso 1 1 calc R
C18 C -0.0224(3) 0.8193(4) 0.39760(15) 0.0584(10) Uani 1 1 d .
H18 H -0.1036 0.7987 0.3921 0.070 Uiso 1 1 calc R

loop_
_atom_site_aniso_label
_atom_site_aniso_U_11
_atom_site_aniso_U_22
_atom_site_aniso_U_33
_atom_site_aniso_U_23
_atom_site_aniso_U_13
_atom_site_aniso_U_12
P1 0.0277(4) 0.0139(3) 0.0416(4) -0.0023(3) -0.0002(3) 0.0002(2)
O1 0.0369(12) 0.0195(9) 0.0547(13) -0.0042(8) -0.0038(9) 0.0007(7)
F1 0.0792(16) 0.0330(10) 0.1069(17) -0.0102(11) 0.0392(13) 0.0187(10)
C2 0.0373(15) 0.0204(12) 0.0395(15) -0.0037(10) -0.0041(12) 0.0043(11)
C1 0.0294(14) 0.0190(12) 0.0362(14) -0.0007(10) -0.0001(10) 0.0008(10)
C22 0.0288(13) 0.0187(12) 0.0398(14) -0.0020(10) 0.0005(10) 0.0038(10)
C10 0.0341(14) 0.0163(12) 0.0401(14) -0.0020(10) 0.0015(11) 0.0033(10)
C4 0.0430(16) 0.0219(13) 0.0427(16) 0.0054(11) 0.0093(12) 0.0069(11)
C16 0.0374(16) 0.0199(12) 0.0398(15) -0.0028(10) 0.0017(12) 0.0042(10)
C3 0.0447(17) 0.0255(13) 0.0375(15) -0.0006(11) 0.0044(12) 0.0078(12)
C27 0.0359(15) 0.0227(13) 0.0397(15) -0.0008(11) 0.0034(11) -0.0017(11)
C9 0.0529(19) 0.0295(15) 0.0424(16) 0.0051(12) 0.0137(13) 0.0079(13)
C21 0.0420(17) 0.0190(12) 0.0480(16) -0.0023(11) 0.0006(13) -0.0017(11)
C23 0.0372(17) 0.0247(14) 0.0545(19) 0.0033(12) 0.0043(13) -0.0007(11)
C8 0.0431(19) 0.0354(16) 0.062(2) 0.0126(14) 0.0268(15) 0.0070(13)
C26 0.0400(16) 0.0309(15) 0.0495(17) -0.0072(13) -0.0008(13) -0.0003(12)
C11 0.0327(15) 0.0175(13) 0.0611(18) 0.0006(12) 0.0097(13) -0.0028(11)
C20 0.061(2) 0.0217(13) 0.0457(17) -0.0064(12) 0.0081(14) 0.0032(13)
C25 0.0517(19) 0.0442(17) 0.0348(15) 0.0005(13) 0.0022(13) 0.0140(14)
C7 0.0387(19) 0.0406(18) 0.070(2) 0.0195(15) 0.0039(16) -0.0005(13)
C24 0.052(2) 0.0336(15) 0.054(2) 0.0122(14) 0.0139(15) 0.0007(14)
C15 0.0453(18) 0.0205(13) 0.0588(19) 0.0021(12) 0.0195(14) -0.0022(12)
C12 0.0346(16) 0.0316(15) 0.061(2) -0.0012(13) 0.0149(13) 0.0033(12)
C13 0.0490(18) 0.0268(15) 0.0571(19) -0.0073(13) 0.0099(14) 0.0083(13)
C5 0.0512(19) 0.0436(17) 0.0372(16) 0.0121(13) 0.0106(13) -0.0003(15)
C19 0.054(2) 0.0340(16) 0.0534(19) -0.0063(14) 0.0151(15) 0.0187(14)
C14 0.069(2) 0.0161(13) 0.070(2) -0.0006(13) 0.0181(17) 0.0006(14)
C6 0.052(2) 0.054(2) 0.0491(19) 0.0163(15) -0.0030(15) -0.0097(16)
C17 0.0388(18) 0.0387(17) 0.068(2) -0.0225(15) -0.0004(15) 0.0051(13)
C18 0.0388(18) 0.054(2) 0.083(3) -0.0246(19) 0.0037(17) 0.0106(16)

loop_
_atom_type_symbol
_atom_type_description
_atom_type_scat_dispersion_real
_atom_type_scat_dispersion_imag
_atom_type_scat_source
C C 0.0033 0.0016 'International Tables Vol C Tables 4.2.6.8 and 6.1.1.4'
H H 0.0000 0.0000 'International Tables Vol C Tables 4.2.6.8 and 6.1.1.4'
O O 0.0106 0.0060 'International Tables Vol C Tables 4.2.6.8 and 6.1.1.4'
P P 0.1023 0.0942 'International Tables Vol C Tables 4.2.6.8 and 6.1.1.4'
F F 0.0171 0.0103 'International Tables Vol C Tables 4.2.6.8 and 6.1.1.4'

loop_
_geom_angle_atom_site_label_1
_geom_angle_atom_site_label_2
_geom_angle_atom_site_label_3
_geom_angle
O1 P1 C1 114.15(11)
O1 P1 C22 111.82(13)
O1 P1 C16 110.90(12)
C22 P1 C1 103.47(12)
C16 P1 C1 107.79(13)
C16 P1 C22 108.30(13)
C3 C2 C1 178.6(3)
C2 C1 P1 118.7(2)
C2 C1 C10 122.8(2)
C10 C1 P1 118.47(19)
C27 C22 P1 121.5(2)
C23 C22 P1 119.3(2)
C23 C22 C27 119.1(3)
C11 C10 C1 122.1(2)
C11 C10 C15 118.2(2)
C15 C10 C1 119.7(3)
C9 C4 C3 119.9(3)
C5 C4 C3 123.1(3)
C5 C4 C9 117.0(3)
C21 C16 P1 117.6(2)
C21 C16 C17 118.4(3)
C17 C16 P1 124.0(2)
C2 C3 C4 126.1(3)
C2 C3 H3 116.9
C4 C3 H3 116.9
C22 C27 H27 119.8
C26 C27 C22 120.4(3)
C26 C27 H27 119.8
C4 C9 H9 119.2
C8 C9 C4 121.5(3)
C8 C9 H9 119.2
C16 C21 H21 119.6
C20 C21 C16 120.9(3)
C20 C21 H21 119.6
C22 C23 H23 119.6
C24 C23 C22 120.8(3)
C24 C23 H23 119.6
C9 C8 H8 120.0
C7 C8 C9 120.1(3)
C7 C8 H8 120.0
C27 C26 H26 120.0
C27 C26 C25 119.9(3)
C25 C26 H26 120.0
C10 C11 H11 119.4
C10 C11 C12 121.2(3)
C12 C11 H11 119.4
C21 C20 H20 120.0
C21 C20 C19 120.0(3)
C19 C20 H20 120.0
C26 C25 H25 120.0
C26 C25 C24 120.0(3)
C24 C25 H25 120.0
C8 C7 H7 120.2
C8 C7 C6 119.5(3)
C6 C7 H7 120.2
C23 C24 C25 119.8(3)
C23 C24 H24 120.1
C25 C24 H24 120.1
C10 C15 H15 119.6
C14 C15 C10 120.8(3)
C14 C15 H15 119.6
C11 C12 H12 120.7
C13 C12 C11 118.6(3)
C13 C12 H12 120.7
F1 C13 C12 118.7(3)
F1 C13 C14 119.0(3)
C14 C13 C12 122.4(3)
C4 C5 H5 119.4
C6 C5 C4 121.2(3)
C6 C5 H5 119.4
C20 C19 H19 120.1
C18 C19 C20 119.8(3)
C18 C19 H19 120.1
C15 C14 H14 120.6
C13 C14 C15 118.8(3)
C13 C14 H14 120.6
C7 C6 H6 119.7
C5 C6 C7 120.6(3)
C5 C6 H6 119.7
C16 C17 H17 119.8
C18 C17 C16 120.4(3)
C18 C17 H17 119.8
C19 C18 H18 119.8
C17 C18 C19 120.5(3)
C17 C18 H18 119.8

loop_
_geom_bond_atom_site_label_1
_geom_bond_atom_site_label_2
_geom_bond_distance
P1 O1 1.485(2)
P1 C1 1.821(3)
P1 C22 1.809(3)
P1 C16 1.801(3)
F1 C13 1.350(3)
C2 C1 1.320(4)
C2 C3 1.305(4)
C1 C10 1.493(4)
C22 C27 1.393(4)
C22 C23 1.382(4)
C10 C11 1.385(4)
C10 C15 1.407(4)
C4 C3 1.460(4)
C4 C9 1.397(4)
C4 C5 1.396(5)
C16 C21 1.391(4)
C16 C17 1.392(5)
C3 H3 0.9300
C27 H27 0.9300
C27 C26 1.376(4)
C9 H9 0.9300
C9 C8 1.374(5)
C21 H21 0.9300
C21 C20 1.376(4)
C23 H23 0.9300
C23 C24 1.373(5)
C8 H8 0.9300
C8 C7 1.368(5)
C26 H26 0.9300
C26 C25 1.382(5)
C11 H11 0.9300
C11 C12 1.388(4)
C20 H20 0.9300
C20 C19 1.381(5)
C25 H25 0.9300
C25 C24 1.391(5)
C7 H7 0.9300
C7 C6 1.382(5)
C24 H24 0.9300
C15 H15 0.9300
C15 C14 1.380(4)
C12 H12 0.9300
C12 C13 1.372(4)
C13 C14 1.370(5)
C5 H5 0.9300
C5 C6 1.362(5)
C19 H19 0.9300
C19 C18 1.377(5)
C14 H14 0.9300
C6 H6 0.9300
C17 H17 0.9300
C17 C18 1.376(5)
C18 H18 0.9300

loop_
_geom_torsion_atom_site_label_1
_geom_torsion_atom_site_label_2
_geom_torsion_atom_site_label_3
_geom_torsion_atom_site_label_4
_geom_torsion
P1 C1 C10 C11 17.4(4)
P1 C1 C10 C15 -161.5(2)
P1 C22 C27 C26 -177.9(2)
P1 C22 C23 C24 177.1(2)
P1 C16 C21 C20 176.9(2)
P1 C16 C17 C18 -176.8(3)
O1 P1 C1 C2 121.7(2)
O1 P1 C1 C10 -61.3(2)
O1 P1 C22 C27 159.7(2)
O1 P1 C22 C23 -17.3(3)
O1 P1 C16 C21 -9.2(3)
O1 P1 C16 C17 168.8(3)
F1 C13 C14 C15 -178.8(3)
C2 C1 C10 C11 -165.7(3)
C2 C1 C10 C15 15.4(4)
C1 P1 C22 C27 36.4(2)
C1 P1 C22 C23 -140.6(2)
C1 P1 C16 C21 116.4(2)
C1 P1 C16 C17 -65.6(3)
C1 C10 C11 C12 -177.8(3)
C1 C10 C15 C14 179.4(3)
C22 P1 C1 C2 -116.5(2)
C22 P1 C1 C10 60.5(2)
C22 P1 C16 C21 -132.2(2)
C22 P1 C16 C17 45.8(3)
C22 C27 C26 C25 1.4(4)
C22 C23 C24 C25 0.3(5)
C10 C11 C12 C13 -2.0(5)
C10 C15 C14 C13 -1.2(5)
C4 C9 C8 C7 1.4(5)
C4 C5 C6 C7 -0.9(5)
C16 P1 C1 C2 -2.0(3)
C16 P1 C1 C10 175.0(2)
C16 P1 C22 C27 -77.8(2)
C16 P1 C22 C23 105.2(2)
C16 C21 C20 C19 0.3(5)
C16 C17 C18 C19 -0.4(6)
C3 C4 C9 C8 177.9(3)
C3 C4 C5 C6 -178.2(3)
C27 C22 C23 C24 0.0(4)
C27 C26 C25 C24 -1.0(5)
C9 C4 C3 C2 -171.9(3)
C9 C4 C5 C6 2.3(4)
C9 C8 C7 C6 0.1(5)
C21 C16 C17 C18 1.2(5)
C21 C20 C19 C18 0.6(5)
C23 C22 C27 C26 -0.9(4)
C8 C7 C6 C5 -0.4(5)
C26 C25 C24 C23 0.2(5)
C11 C10 C15 C14 0.5(5)
C11 C12 C13 F1 -179.7(3)
C11 C12 C13 C14 1.2(5)
C20 C19 C18 C17 -0.5(6)
C15 C10 C11 C12 1.2(5)
C12 C13 C14 C15 0.4(6)
C5 C4 C3 C2 8.7(4)
C5 C4 C9 C8 -2.6(4)
C17 C16 C21 C20 -1.2(4)

loop_
_platon_squeeze_void_nr
_platon_squeeze_void_average_x
_platon_squeeze_void_average_y
_platon_squeeze_void_average_z
_platon_squeeze_void_volume
_platon_squeeze_void_count_electrons
_platon_squeeze_void_content
1 0.500 -0.034 0.000 286 132 ' '
2 -0.001 0.044 0.250 155 58 ' '
3 0.500 -0.033 0.500 286 132 ' '
4 0.000 -0.044 0.750 155 57 ' '
